data_7129955
loop_
_publ_author_name
'Evans, Matthew J.'
'Gardiner, Michael'
'Anker, Mathew David'
'Coles, Martyn P.'

_publ_section_title
;
 Extending Chain Growth Beyond C1 \\rightarrow C4 in CO Homologation:
 Aluminyl Promoted Formation of the [C5O5]5-- Ligand
;
_journal_name_full 'Chemical Communications'
_journal_paper_doi 10.1039/D2CC01554D
_journal_year 2022
_chemical_formula_moiety 'C60 H92 Al2 K2 N4 O6 Si4, C6 H14'
_chemical_formula_sum 'C66 H106 Al2 K2 N4 O6 Si4'
_chemical_formula_weight 1296.06
_space_group_IT_number 14
_space_group_name_Hall '-P 2yn'
_space_group_name_H-M_alt 'P 1 21/n 1'
_symmetry_cell_setting monoclinic
_symmetry_Int_Tables_number 14
_symmetry_space_group_name_Hall '-P 2yn'
_symmetry_space_group_name_H-M 'P 1 21/n 1'
_atom_sites_solution_hydrogens geom
_audit_conform_dict_location ftp://ftp.iucr.org/pub/cif_core.dic
_audit_conform_dict_name cif_core.dic
_audit_conform_dict_version 2.4.3
_audit_creation_date 2021-11-08T15:41:48-00:00
_audit_creation_method 'WinGX routine CIF_UPDATE'
_audit_update_record
;
2022-03-17 deposited with the CCDC.	2022-04-11 downloaded from the CCDC.
;
_cell_angle_alpha 90
_cell_angle_beta 96.7646(14)
_cell_angle_gamma 90
_cell_formula_units_Z 4
_cell_length_a 16.3863(2)
_cell_length_b 13.1487(2)
_cell_length_c 34.6062(4)
_cell_measurement_reflns_used 38289
_cell_measurement_temperature 150.00(10)
_cell_measurement_theta_max 73.218
_cell_measurement_theta_min 4.311
_cell_measurement_wavelength 1.54184
_cell_volume 7404.29(17)
_computing_cell_refinement 'CrysAlisPro 1.171.40.53 (Rigaku OD, 2019)'
_computing_data_collection 'CrysAlisPro 1.171.40.53 (Rigaku OD, 2019)'
_computing_data_reduction 'CrysAlisPro 1.171.40.53 (Rigaku OD, 2019)'
_computing_molecular_graphics 'Ortep for Windows (Farrugia, 2012)'
_computing_publication_material 'WinGX publication routines (Farrugia, 2012)'
_computing_structure_refinement 'SHELXL-2014/6 (Sheldrick, 2014)'
_diffrn_ambient_temperature 150.00(10)
_diffrn_detector 'CCD plate'
_diffrn_detector_area_resol_mean 8.0856
_diffrn_measured_fraction_theta_full 0.9826
_diffrn_measured_fraction_theta_max 0.9922
_diffrn_measurement_device 'four-circle diffractometer'
_diffrn_measurement_device_type 'SuperNova, Dual, Cu at home/near, EosS2'
_diffrn_measurement_method '\w scans'
_diffrn_orient_matrix_type 'CrysAlisPro convention (1999,Acta A55,543-557)'
_diffrn_orient_matrix_UB_11 -0.072512
_diffrn_orient_matrix_UB_12 0.0486138
_diffrn_orient_matrix_UB_13 0.0178162
_diffrn_orient_matrix_UB_21 0.0458163
_diffrn_orient_matrix_UB_22 0.1025269
_diffrn_orient_matrix_UB_23 0.0032804
_diffrn_orient_matrix_UB_31 -0.0399376
_diffrn_orient_matrix_UB_32 0.0292219
_diffrn_orient_matrix_UB_33 -0.0410297
_diffrn_radiation_monochromator mirror
_diffrn_radiation_probe x-ray
_diffrn_radiation_type 'Cu K\a'
_diffrn_radiation_wavelength 1.54184
_diffrn_reflns_av_R_equivalents 0.0532
_diffrn_reflns_av_unetI/netI 0.0639
_diffrn_reflns_Laue_measured_fraction_full 1
_diffrn_reflns_Laue_measured_fraction_max 0.992
_diffrn_reflns_limit_h_max 20
_diffrn_reflns_limit_h_min -20
_diffrn_reflns_limit_k_max 16
_diffrn_reflns_limit_k_min -15
_diffrn_reflns_limit_l_max 42
_diffrn_reflns_limit_l_min -42
_diffrn_reflns_number 98397
_diffrn_reflns_point_group_measured_fraction_full 1
_diffrn_reflns_point_group_measured_fraction_max 0.992
_diffrn_reflns_theta_full 74.0807
_diffrn_reflns_theta_max 73.6046
_diffrn_reflns_theta_min 3.514
_diffrn_source 'micro-focus sealed X-ray tube'
_exptl_absorpt_coefficient_mu 2.359
_exptl_absorpt_correction_T_max 1
_exptl_absorpt_correction_T_min 0.389
_exptl_absorpt_correction_type gaussian
_exptl_absorpt_process_details
;
        CrysAlisPro 1.171.40.53 (Rigaku Oxford Diffraction, 2019)
Numerical absorption correction based on gaussian integration over
                        a multifaceted crystal model
        Empirical absorption correction using spherical harmonics,
 implemented in SCALE3 ABSPACK scaling algorithm.
;
_exptl_crystal_colour purple
_exptl_crystal_density_diffrn 1.163
_exptl_crystal_density_method 'not measured'
_exptl_crystal_description plate
_exptl_crystal_F_000 2792
_exptl_crystal_size_max 0.342
_exptl_crystal_size_mid 0.24
_exptl_crystal_size_min 0.109
_refine_diff_density_max 0.693
_refine_diff_density_min -0.606
_refine_diff_density_rms 0.056
_refine_ls_extinction_method none
_refine_ls_goodness_of_fit_ref 1.014
_refine_ls_hydrogen_treatment constr
_refine_ls_matrix_type full
_refine_ls_number_constraints 0
_refine_ls_number_parameters 760
_refine_ls_number_reflns 14834
_refine_ls_number_restraints 0
_refine_ls_restrained_S_all 1.014
_refine_ls_R_factor_all 0.0535
_refine_ls_R_factor_gt 0.0477
_refine_ls_shift/su_max 0.001
_refine_ls_shift/su_mean 0
_refine_ls_structure_factor_coef Fsqd
_refine_ls_weighting_details 'w=1/[\s^2^(Fo^2^)+(0.0751P)^2^+3.7604P] where P=(Fo^2^+2Fc^2^)/3'
_refine_ls_weighting_scheme calc
_refine_ls_wR_factor_gt 0.1295
_refine_ls_wR_factor_ref 0.135
_reflns_number_gt 13095
_reflns_number_total 14834
_reflns_threshold_expression 'I > 2\s(I)'
_cod_data_source_file d2cc01554d2.cif
_cod_data_source_block compound-1
_cod_original_cell_volume 7404.27(18)
_cod_database_code 7129955

loop_
_symmetry_equiv_pos_as_xyz
'x, y, z'
'-x+1/2, y+1/2, -z+1/2'
'-x, -y, -z'
'x-1/2, -y-1/2, z-1/2'

loop_
_atom_site_label
_atom_site_type_symbol
_atom_site_fract_x
_atom_site_fract_y
_atom_site_fract_z
_atom_site_U_iso_or_equiv
_atom_site_adp_type
_atom_site_occupancy
_atom_site_calc_flag
_atom_site_disorder_assembly
_atom_site_disorder_group
K1 K 0.52103(3) 0.48847(4) 0.19085(2) 0.04129(12) Uani 1 d . .
K2 K 0.43571(3) 0.61401(4) 0.00718(2) 0.04533(12) Uani 1 d . .
Si1 Si 0.17433(3) 0.40318(5) 0.14362(2) 0.03984(14) Uani 1 d . .
Si2 Si 0.20146(4) 0.18788(5) 0.11326(2) 0.04767(16) Uani 1 d . .
Si3 Si 0.86593(3) 0.56054(4) 0.15302(2) 0.03533(13) Uani 1 d . .
Si4 Si 0.86756(3) 0.34211(4) 0.12586(2) 0.03332(12) Uani 1 d . .
Al1 Al 0.34183(3) 0.34031(4) 0.12085(2) 0.02613(12) Uani 1 d . .
Al2 Al 0.70331(3) 0.45750(4) 0.11794(2) 0.02495(11) Uani 1 d . .
O1 O 0.16079(10) 0.30051(17) 0.11832(7) 0.0710(6) Uani 1 d . .
O2 O 0.90539(9) 0.44973(12) 0.14430(5) 0.0412(3) Uani 1 d . .
N1 N 0.27959(10) 0.41512(13) 0.15194(5) 0.0315(3) Uani 1 d . .
N2 N 0.30394(9) 0.21104(12) 0.11004(5) 0.0307(3) Uani 1 d . .
N3 N 0.76159(9) 0.54232(12) 0.15354(4) 0.0285(3) Uani 1 d . .
N4 N 0.77522(9) 0.37035(12) 0.09866(4) 0.0280(3) Uani 1 d . .
C1 C 0.31793(12) 0.48286(16) 0.18104(5) 0.0322(4) Uani 1 d . .
C2 C 0.33410(13) 0.58548(16) 0.17258(6) 0.0368(4) Uani 1 d . .
C3 C 0.37099(15) 0.64895(17) 0.20205(7) 0.0434(5) Uani 1 d . .
H3 H 0.3817 0.7179 0.1962 0.052 Uiso 1 calc . .
C4 C 0.39211(15) 0.61367(19) 0.23944(7) 0.0465(5) Uani 1 d . .
H4 H 0.4166 0.658 0.2592 0.056 Uiso 1 calc . .
C5 C 0.37730(14) 0.51332(19) 0.24783(6) 0.0435(5) Uani 1 d . .
H5 H 0.3919 0.4891 0.2736 0.052 Uiso 1 calc . .
C6 C 0.34130(12) 0.44633(17) 0.21941(6) 0.0363(4) Uani 1 d . .
C7 C 0.31331(15) 0.63150(17) 0.13215(6) 0.0419(5) Uani 1 d . .
H7 H 0.2884 0.5771 0.1143 0.05 Uiso 1 calc . .
C8 C 0.25100(19) 0.7189(2) 0.13237(8) 0.0610(7) Uani 1 d . .
H8C H 0.2771 0.7769 0.1467 0.092 Uiso 1 calc . .
H8B H 0.2038 0.6961 0.145 0.092 Uiso 1 calc . .
H8A H 0.2324 0.7393 0.1055 0.092 Uiso 1 calc . .
C9 C 0.39101(17) 0.67029(19) 0.11634(7) 0.0498(5) Uani 1 d . .
H9C H 0.4305 0.6144 0.1159 0.075 Uiso 1 calc . .
H9B H 0.4155 0.725 0.1331 0.075 Uiso 1 calc . .
H9A H 0.3767 0.6963 0.0899 0.075 Uiso 1 calc . .
C10 C 0.33176(15) 0.33604(18) 0.23064(6) 0.0430(5) Uani 1 d . .
H10 H 0.2992 0.3005 0.2084 0.052 Uiso 1 calc . .
C11 C 0.2868(2) 0.3227(3) 0.26679(8) 0.0642(7) Uani 1 d . .
H11C H 0.2345 0.3596 0.2631 0.096 Uiso 1 calc . .
H11B H 0.321 0.3498 0.2896 0.096 Uiso 1 calc . .
H11A H 0.2764 0.2503 0.2707 0.096 Uiso 1 calc . .
C12 C 0.41596(18) 0.2855(2) 0.23777(8) 0.0565(6) Uani 1 d . .
H12C H 0.4491 0.3195 0.2594 0.085 Uiso 1 calc . .
H12B H 0.4437 0.2909 0.2143 0.085 Uiso 1 calc . .
H12A H 0.4092 0.2136 0.2442 0.085 Uiso 1 calc . .
C13 C 0.12425(18) 0.3950(4) 0.18879(10) 0.0841(12) Uani 1 d . .
H13C H 0.1399 0.331 0.2022 0.126 Uiso 1 calc . .
H13B H 0.0644 0.3971 0.1822 0.126 Uiso 1 calc . .
H13A H 0.1419 0.4524 0.2058 0.126 Uiso 1 calc . .
C14 C 0.1196(2) 0.5052(3) 0.11374(14) 0.0988(15) Uani 1 d . .
H14A H 0.1459 0.5153 0.09 0.148 Uiso 1 calc . .
H14B H 0.1221 0.5686 0.1287 0.148 Uiso 1 calc . .
H14C H 0.0621 0.4855 0.1068 0.148 Uiso 1 calc . .
C15 C 0.1816(2) 0.1074(3) 0.15451(12) 0.0915(12) Uani 1 d . .
H15C H 0.1226 0.1068 0.1568 0.137 Uiso 1 calc . .
H15B H 0.2114 0.1345 0.1785 0.137 Uiso 1 calc . .
H15A H 0.2003 0.0379 0.1502 0.137 Uiso 1 calc . .
C16 C 0.14526(17) 0.1331(3) 0.06833(11) 0.0762(10) Uani 1 d . .
H16C H 0.1453 0.182 0.047 0.114 Uiso 1 calc . .
H16B H 0.0885 0.1183 0.0727 0.114 Uiso 1 calc . .
H16A H 0.1723 0.0701 0.0616 0.114 Uiso 1 calc . .
C17 C 0.35105(11) 0.12858(14) 0.09662(6) 0.0302(4) Uani 1 d . .
C18 C 0.39156(13) 0.05823(16) 0.12340(6) 0.0373(4) Uani 1 d . .
C19 C 0.42864(16) -0.02721(17) 0.10947(7) 0.0459(5) Uani 1 d . .
H19 H 0.4535 -0.0755 0.1276 0.055 Uiso 1 calc . .
C20 C 0.43066(16) -0.04433(16) 0.07039(7) 0.0472(5) Uani 1 d . .
H20 H 0.455 -0.1042 0.0615 0.057 Uiso 1 calc . .
C21 C 0.39620(15) 0.02803(16) 0.04428(7) 0.0420(5) Uani 1 d . .
H21 H 0.3996 0.0187 0.0173 0.05 Uiso 1 calc . .
C22 C 0.35677(13) 0.11401(15) 0.05652(6) 0.0345(4) Uani 1 d . .
C23 C 0.40169(16) 0.07522(19) 0.16711(6) 0.0473(5) Uani 1 d . .
H23 H 0.3664 0.1341 0.1729 0.057 Uiso 1 calc . .
C24 C 0.3765(3) -0.0169(3) 0.18986(10) 0.0828(11) Uani 1 d . .
H24C H 0.4156 -0.0725 0.1877 0.124 Uiso 1 calc . .
H24B H 0.3213 -0.0389 0.1792 0.124 Uiso 1 calc . .
H24A H 0.3765 0.0016 0.2173 0.124 Uiso 1 calc . .
C25 C 0.49192(17) 0.1030(2) 0.18040(7) 0.0557(6) Uani 1 d . .
H25C H 0.5058 0.1664 0.1678 0.084 Uiso 1 calc . .
H25B H 0.5278 0.0483 0.1732 0.084 Uiso 1 calc . .
H25A H 0.4996 0.112 0.2087 0.084 Uiso 1 calc . .
C26 C 0.32734(15) 0.19219(16) 0.02564(6) 0.0404(5) Uani 1 d . .
H26 H 0.2941 0.2446 0.0377 0.048 Uiso 1 calc . .
C27 C 0.27375(19) 0.1458(2) -0.00937(7) 0.0584(7) Uani 1 d . .
H27C H 0.2274 0.1094 -0.0003 0.088 Uiso 1 calc . .
H27B H 0.3067 0.0984 -0.0229 0.088 Uiso 1 calc . .
H27A H 0.2529 0.2002 -0.0273 0.088 Uiso 1 calc . .
C28 C 0.40243(17) 0.24501(19) 0.01173(7) 0.0485(5) Uani 1 d . .
H28C H 0.4343 0.1953 -0.0013 0.073 Uiso 1 calc . .
H28B H 0.4369 0.2737 0.0342 0.073 Uiso 1 calc . .
H28A H 0.3839 0.2996 -0.0065 0.073 Uiso 1 calc . .
C29 C 0.71274(11) 0.59608(14) 0.17840(5) 0.0289(4) Uani 1 d . .
C30 C 0.70691(12) 0.56205(15) 0.21690(5) 0.0323(4) Uani 1 d . .
C31 C 0.65576(14) 0.61347(16) 0.23962(6) 0.0372(4) Uani 1 d . .
H31 H 0.6534 0.5918 0.2657 0.045 Uiso 1 calc . .
C32 C 0.60822(14) 0.69535(16) 0.22540(6) 0.0390(4) Uani 1 d . .
H32 H 0.5725 0.7282 0.2412 0.047 Uiso 1 calc . .
C33 C 0.61365(13) 0.72857(15) 0.18790(6) 0.0367(4) Uani 1 d . .
H33 H 0.5808 0.7843 0.1779 0.044 Uiso 1 calc . .
C34 C 0.66647(12) 0.68188(14) 0.16426(5) 0.0313(4) Uani 1 d . .
C35 C 0.75446(14) 0.47005(17) 0.23409(6) 0.0408(5) Uani 1 d . .
H35 H 0.7966 0.4522 0.2165 0.049 Uiso 1 calc . .
C36 C 0.69786(17) 0.37772(18) 0.23619(7) 0.0504(6) Uani 1 d . .
H36C H 0.6727 0.3601 0.2099 0.076 Uiso 1 calc . .
H36B H 0.6547 0.3942 0.2525 0.076 Uiso 1 calc . .
H36A H 0.73 0.3198 0.2475 0.076 Uiso 1 calc . .
C37 C 0.79968(19) 0.4933(2) 0.27459(7) 0.0602(7) Uani 1 d . .
H37C H 0.7595 0.5038 0.293 0.09 Uiso 1 calc . .
H37B H 0.8329 0.5548 0.2733 0.09 Uiso 1 calc . .
H37A H 0.8355 0.4359 0.2833 0.09 Uiso 1 calc . .
C38 C 0.67788(14) 0.73034(16) 0.12546(6) 0.0388(4) Uani 1 d . .
H38 H 0.7059 0.6796 0.11 0.047 Uiso 1 calc . .
C39 C 0.59803(19) 0.7608(3) 0.10152(7) 0.0657(8) Uani 1 d . .
H39C H 0.5708 0.8135 0.1154 0.099 Uiso 1 calc . .
H39B H 0.562 0.7013 0.0975 0.099 Uiso 1 calc . .
H39A H 0.6097 0.7873 0.0763 0.099 Uiso 1 calc . .
C40 C 0.7352(2) 0.8223(2) 0.13296(9) 0.0670(8) Uani 1 d . .
H40C H 0.7836 0.8027 0.1508 0.1 Uiso 1 calc . .
H40B H 0.7061 0.8774 0.1446 0.1 Uiso 1 calc . .
H40A H 0.7527 0.8454 0.1083 0.1 Uiso 1 calc . .
C41 C 0.91710(16) 0.6100(2) 0.20009(8) 0.0568(7) Uani 1 d . .
H41C H 0.9732 0.6315 0.1969 0.085 Uiso 1 calc . .
H41B H 0.919 0.5563 0.2198 0.085 Uiso 1 calc . .
H41A H 0.8861 0.6682 0.2084 0.085 Uiso 1 calc . .
C42 C 0.89245(17) 0.6473(2) 0.11359(8) 0.0554(6) Uani 1 d . .
H42C H 0.8567 0.6326 0.0895 0.083 Uiso 1 calc . .
H42B H 0.9499 0.6368 0.1094 0.083 Uiso 1 calc . .
H42A H 0.8846 0.7181 0.1212 0.083 Uiso 1 calc . .
C43 C 0.85568(19) 0.2584(2) 0.16831(7) 0.0559(6) Uani 1 d . .
H43C H 0.8141 0.2872 0.1833 0.084 Uiso 1 calc . .
H43B H 0.9083 0.2536 0.1849 0.084 Uiso 1 calc . .
H43A H 0.8384 0.1905 0.159 0.084 Uiso 1 calc . .
C44 C 0.94100(14) 0.2822(2) 0.09589(8) 0.0500(6) Uani 1 d . .
H44C H 0.9929 0.2683 0.1122 0.075 Uiso 1 calc . .
H44B H 0.9512 0.3284 0.0747 0.075 Uiso 1 calc . .
H44A H 0.9178 0.2183 0.0849 0.075 Uiso 1 calc . .
C45 C 0.75346(11) 0.32587(14) 0.06111(5) 0.0280(3) Uani 1 d . .
C46 C 0.70746(12) 0.23506(15) 0.05692(6) 0.0341(4) Uani 1 d . .
C47 C 0.68941(15) 0.19203(17) 0.02008(7) 0.0435(5) Uani 1 d . .
H47 H 0.6593 0.1302 0.0174 0.052 Uiso 1 calc . .
C48 C 0.71437(17) 0.23733(19) -0.01261(7) 0.0493(6) Uani 1 d . .
H48 H 0.7021 0.2066 -0.0375 0.059 Uiso 1 calc . .
C49 C 0.75736(15) 0.32772(19) -0.00874(6) 0.0453(5) Uani 1 d . .
H49 H 0.7733 0.3597 -0.0313 0.054 Uiso 1 calc . .
C50 C 0.77791(12) 0.37317(16) 0.02745(6) 0.0344(4) Uani 1 d . .
C51 C 0.68134(17) 0.17960(17) 0.09182(7) 0.0464(5) Uani 1 d . .
H51 H 0.6946 0.2244 0.1151 0.056 Uiso 1 calc . .
C52 C 0.5895(2) 0.1594(3) 0.08752(11) 0.0862(11) Uani 1 d . .
H52C H 0.5742 0.1171 0.0645 0.129 Uiso 1 calc . .
H52B H 0.5597 0.2241 0.0846 0.129 Uiso 1 calc . .
H52A H 0.5751 0.1239 0.1107 0.129 Uiso 1 calc . .
C53 C 0.7311(3) 0.0821(2) 0.09908(10) 0.0838(12) Uani 1 d . .
H53C H 0.7896 0.0972 0.0989 0.126 Uiso 1 calc . .
H53B H 0.7135 0.0326 0.0786 0.126 Uiso 1 calc . .
H53A H 0.7221 0.0538 0.1244 0.126 Uiso 1 calc . .
C54 C 0.82580(13) 0.47207(18) 0.03037(7) 0.0404(5) Uani 1 d . .
H54 H 0.8478 0.4814 0.0583 0.048 Uiso 1 calc . .
C55 C 0.76953(16) 0.5619(2) 0.01896(8) 0.0542(6) Uani 1 d . .
H55C H 0.7263 0.565 0.0362 0.081 Uiso 1 calc . .
H55B H 0.7445 0.5536 -0.008 0.081 Uiso 1 calc . .
H55A H 0.8016 0.625 0.0213 0.081 Uiso 1 calc . .
C56 C 0.8992(2) 0.4723(3) 0.00704(12) 0.0779(10) Uani 1 d . .
H56C H 0.8796 0.4748 -0.0208 0.117 Uiso 1 calc . .
H56B H 0.9315 0.4103 0.0128 0.117 Uiso 1 calc . .
H56A H 0.9335 0.5319 0.0142 0.117 Uiso 1 calc . .
O1A O 0.39267(10) 0.47484(13) 0.05210(4) 0.0446(4) Uani 1 d . .
O2A O 0.45017(8) 0.35231(10) 0.13980(4) 0.0289(3) Uani 1 d . .
O3A O 0.61435(8) 0.41020(10) 0.13926(4) 0.0295(3) Uani 1 d . .
O4A O 0.56881(9) 0.52592(13) 0.04885(4) 0.0420(3) Uani 1 d . .
C1A C 0.39766(11) 0.42246(14) 0.08148(5) 0.0298(4) Uani 1 d . .
C2A C 0.47520(11) 0.40645(14) 0.10929(5) 0.0281(3) Uani 1 d . .
C3A C 0.55506(11) 0.43474(14) 0.10898(5) 0.0275(3) Uani 1 d . .
C4A C 0.59974(11) 0.48997(14) 0.08023(5) 0.0293(4) Uani 1 d . .
C1S C -0.0568(4) -0.0290(5) 0.16975(19) 0.134(2) Uiso 1 d . .
H1S1 H -0.0405 -0.04 0.1976 0.201 Uiso 1 calc . .
H1S2 H -0.051 0.0432 0.1637 0.201 Uiso 1 calc . .
H1S3 H -0.1141 -0.0498 0.1631 0.201 Uiso 1 calc . .
C2S C -0.0065(4) -0.0865(5) 0.14831(16) 0.1190(17) Uiso 1 d . .
H2S1 H -0.0117 -0.16 0.1537 0.143 Uiso 1 calc A 1
H2S2 H 0.0518 -0.0663 0.1543 0.143 Uiso 1 calc A 1
C3S C -0.0360(5) -0.0641(6) 0.10932(19) 0.0916(18) Uiso 0.707(10) d B 1
H3S1 H -0.0336 0.01 0.1045 0.11 Uiso 0.707(10) calc B 1
H3S2 H -0.0936 -0.0871 0.1032 0.11 Uiso 0.707(10) calc B 1
C5S C -0.0017(6) -0.1162(7) 0.0426(2) 0.123(3) Uiso 0.707(10) d B 1
H5S1 H -0.0091 -0.0433 0.0359 0.148 Uiso 0.707(10) calc B 1
H5S2 H -0.0561 -0.1492 0.0368 0.148 Uiso 0.707(10) calc B 1
C3T C -0.0028(7) -0.0949(8) 0.1033(3) 0.052(3) Uiso 0.293(10) d B 2
H3T1 H -0.0608 -0.1123 0.0945 0.062 Uiso 0.293(10) calc B 2
H3T2 H 0.0016 -0.022 0.0967 0.062 Uiso 0.293(10) calc B 2
C5T C 0.0635(14) -0.1738(16) 0.0493(6) 0.121(7) Uiso 0.293(10) d B 2
H5T1 H 0.123 -0.1642 0.0572 0.146 Uiso 0.293(10) calc B 2
H5T2 H 0.0535 -0.2474 0.0526 0.146 Uiso 0.293(10) calc B 2
C4S C 0.0221(4) -0.1233(5) 0.08361(18) 0.1256(18) Uiso 1 d . .
H4S1 H 0.0787 -0.0964 0.0895 0.151 Uiso 1 calc B 1
H4S2 H 0.0233 -0.1959 0.0912 0.151 Uiso 1 calc B 1
C6S C 0.0567(7) -0.1630(8) 0.0149(3) 0.239(5) Uiso 1 d . .
H6S1 H 0.0331 -0.1529 -0.0122 0.359 Uiso 1 calc B 1
H6S2 H 0.1104 -0.1296 0.0193 0.359 Uiso 1 calc B 1
H6S3 H 0.0633 -0.2359 0.0202 0.359 Uiso 1 calc B 1

loop_
_atom_site_aniso_label
_atom_site_aniso_U_11
_atom_site_aniso_U_22
_atom_site_aniso_U_33
_atom_site_aniso_U_23
_atom_site_aniso_U_13
_atom_site_aniso_U_12
K1 0.0314(2) 0.0540(3) 0.0386(2) -0.01713(19) 0.00469(17) -0.00517(18)
K2 0.0461(3) 0.0423(2) 0.0460(2) 0.01043(19) -0.0014(2) 0.00008(19)
Si1 0.0236(2) 0.0517(3) 0.0441(3) -0.0068(2) 0.0034(2) 0.0020(2)
Si2 0.0271(3) 0.0523(4) 0.0645(4) -0.0179(3) 0.0091(3) -0.0138(2)
Si3 0.0258(2) 0.0363(3) 0.0424(3) -0.0081(2) -0.0023(2) -0.0054(2)
Si4 0.0267(2) 0.0354(3) 0.0361(3) -0.0030(2) -0.00388(19) 0.0066(2)
Al1 0.0220(2) 0.0296(3) 0.0265(2) -0.00225(19) 0.00175(19) -0.00333(19)
Al2 0.0207(2) 0.0273(2) 0.0265(2) -0.00155(18) 0.00115(18) -0.00033(18)
O1 0.0257(8) 0.0778(13) 0.1071(16) -0.0455(12) -0.0022(9) 0.0000(8)
O2 0.0236(6) 0.0455(8) 0.0518(8) -0.0116(7) -0.0060(6) 0.0019(6)
N1 0.0241(7) 0.0380(8) 0.0320(8) -0.0042(6) 0.0017(6) 0.0009(6)
N2 0.0247(7) 0.0316(8) 0.0356(8) -0.0034(6) 0.0029(6) -0.0055(6)
N3 0.0254(7) 0.0281(7) 0.0313(7) -0.0035(6) -0.0001(6) -0.0009(6)
N4 0.0244(7) 0.0296(7) 0.0293(7) -0.0038(6) 0.0003(6) 0.0002(6)
C1 0.0262(9) 0.0395(10) 0.0313(9) -0.0064(7) 0.0048(7) 0.0031(7)
C2 0.0343(10) 0.0392(10) 0.0371(10) -0.0066(8) 0.0040(8) 0.0051(8)
C3 0.0467(12) 0.0380(11) 0.0452(11) -0.0113(9) 0.0044(9) 0.0013(9)
C4 0.0470(12) 0.0532(13) 0.0388(11) -0.0178(10) 0.0030(9) 0.0016(10)
C5 0.0431(11) 0.0569(13) 0.0305(9) -0.0070(9) 0.0040(8) 0.0039(10)
C6 0.0316(9) 0.0456(11) 0.0324(9) -0.0037(8) 0.0068(7) 0.0029(8)
C7 0.0481(12) 0.0364(10) 0.0402(11) -0.0021(8) 0.0009(9) 0.0061(9)
C8 0.0661(17) 0.0568(15) 0.0580(15) -0.0010(12) -0.0019(13) 0.0230(13)
C9 0.0639(15) 0.0392(11) 0.0468(12) 0.0016(9) 0.0090(11) -0.0029(10)
C10 0.0484(12) 0.0490(12) 0.0316(10) 0.0032(8) 0.0043(9) -0.0009(10)
C11 0.0686(18) 0.0737(19) 0.0537(15) 0.0105(13) 0.0216(13) -0.0028(15)
C12 0.0627(16) 0.0537(14) 0.0529(14) 0.0059(11) 0.0061(12) 0.0124(12)
C13 0.0371(14) 0.151(4) 0.0673(18) -0.021(2) 0.0182(13) -0.0093(18)
C14 0.0420(16) 0.102(3) 0.145(4) 0.044(3) -0.022(2) 0.0003(17)
C15 0.065(2) 0.113(3) 0.103(3) 0.012(2) 0.036(2) -0.035(2)
C16 0.0374(13) 0.095(2) 0.095(2) -0.0428(19) 0.0028(14) -0.0229(14)
C17 0.0277(9) 0.0266(8) 0.0355(9) -0.0021(7) 0.0009(7) -0.0058(7)
C18 0.0388(10) 0.0315(9) 0.0407(10) 0.0042(8) 0.0006(8) -0.0052(8)
C19 0.0505(13) 0.0312(10) 0.0536(13) 0.0048(9) -0.0037(10) 0.0009(9)
C20 0.0523(13) 0.0285(10) 0.0586(13) -0.0098(9) -0.0020(11) 0.0035(9)
C21 0.0487(12) 0.0345(10) 0.0413(11) -0.0099(8) -0.0006(9) -0.0004(9)
C22 0.0374(10) 0.0290(9) 0.0356(9) -0.0046(7) -0.0027(8) -0.0033(8)
C23 0.0568(14) 0.0473(12) 0.0366(11) 0.0094(9) 0.0006(10) 0.0021(11)
C24 0.119(3) 0.075(2) 0.0569(17) 0.0238(15) 0.0186(18) -0.014(2)
C25 0.0536(15) 0.0658(16) 0.0437(12) -0.0036(11) -0.0111(11) 0.0145(12)
C26 0.0505(12) 0.0368(10) 0.0322(9) -0.0039(8) -0.0018(9) 0.0034(9)
C27 0.0695(17) 0.0594(15) 0.0417(12) -0.0066(11) -0.0137(12) 0.0060(13)
C28 0.0641(15) 0.0420(12) 0.0404(11) 0.0030(9) 0.0101(10) 0.0020(11)
C29 0.0289(9) 0.0283(8) 0.0282(8) -0.0049(7) -0.0017(7) -0.0032(7)
C30 0.0330(9) 0.0342(9) 0.0277(8) -0.0031(7) -0.0046(7) -0.0042(7)
C31 0.0435(11) 0.0416(11) 0.0257(8) -0.0042(7) 0.0009(8) -0.0058(9)
C32 0.0423(11) 0.0393(11) 0.0356(10) -0.0129(8) 0.0057(8) -0.0012(9)
C33 0.0411(11) 0.0303(9) 0.0384(10) -0.0066(8) 0.0035(8) 0.0035(8)
C34 0.0351(9) 0.0282(9) 0.0301(9) -0.0042(7) 0.0015(7) -0.0006(7)
C35 0.0442(11) 0.0429(11) 0.0331(10) 0.0057(8) -0.0044(8) 0.0022(9)
C36 0.0580(14) 0.0399(12) 0.0521(13) 0.0117(10) 0.0015(11) 0.0028(10)
C37 0.0642(17) 0.0692(17) 0.0416(12) 0.0076(11) -0.0175(12) 0.0055(13)
C38 0.0497(12) 0.0322(10) 0.0352(10) 0.0034(8) 0.0076(9) 0.0072(9)
C39 0.0685(18) 0.090(2) 0.0396(12) 0.0154(13) 0.0082(12) 0.0376(16)
C40 0.106(3) 0.0379(13) 0.0613(16) 0.0015(11) 0.0264(16) -0.0161(14)
C41 0.0427(13) 0.0666(16) 0.0575(14) -0.0237(12) -0.0086(11) -0.0129(11)
C42 0.0479(13) 0.0512(14) 0.0689(16) 0.0006(12) 0.0143(12) -0.0161(11)
C43 0.0676(17) 0.0526(14) 0.0444(12) 0.0096(10) -0.0063(11) 0.0104(12)
C44 0.0323(11) 0.0565(14) 0.0601(14) -0.0124(11) 0.0007(10) 0.0141(10)
C45 0.0235(8) 0.0291(8) 0.0309(8) -0.0033(7) 0.0012(7) 0.0027(7)
C46 0.0335(9) 0.0293(9) 0.0380(10) -0.0024(7) -0.0020(8) 0.0013(7)
C47 0.0490(12) 0.0338(10) 0.0445(11) -0.0084(9) -0.0083(9) -0.0020(9)
C48 0.0596(14) 0.0504(13) 0.0352(10) -0.0108(9) -0.0063(10) 0.0060(11)
C49 0.0483(12) 0.0546(13) 0.0333(10) -0.0007(9) 0.0056(9) 0.0020(10)
C50 0.0290(9) 0.0398(10) 0.0343(9) 0.0001(8) 0.0038(7) 0.0020(8)
C51 0.0606(14) 0.0331(10) 0.0458(12) -0.0012(9) 0.0069(10) -0.0112(10)
C52 0.076(2) 0.098(3) 0.087(2) -0.011(2) 0.0245(19) -0.046(2)
C53 0.152(4) 0.0369(14) 0.0608(17) 0.0091(12) 0.004(2) 0.0151(18)
C54 0.0307(10) 0.0482(12) 0.0428(11) 0.0044(9) 0.0065(8) -0.0059(9)
C55 0.0457(13) 0.0448(13) 0.0690(16) 0.0115(11) -0.0061(11) -0.0072(10)
C56 0.0562(17) 0.083(2) 0.102(3) 0.0058(19) 0.0412(18) -0.0134(16)
O1A 0.0395(8) 0.0523(9) 0.0390(8) 0.0131(7) -0.0077(6) -0.0093(7)
O2A 0.0249(6) 0.0335(6) 0.0278(6) 0.0009(5) 0.0013(5) -0.0041(5)
O3A 0.0241(6) 0.0353(7) 0.0286(6) 0.0010(5) 0.0005(5) -0.0022(5)
O4A 0.0305(7) 0.0593(9) 0.0355(7) 0.0139(7) 0.0016(6) 0.0016(6)
C1A 0.0285(9) 0.0308(9) 0.0294(8) -0.0030(7) 0.0004(7) -0.0027(7)
C2A 0.0282(9) 0.0282(8) 0.0276(8) -0.0023(6) 0.0022(7) -0.0029(7)
C3A 0.0260(8) 0.0297(8) 0.0262(8) -0.0014(6) 0.0012(6) -0.0004(7)
C4A 0.0261(8) 0.0332(9) 0.0285(8) -0.0013(7) 0.0032(7) 0.0010(7)

loop_
_atom_type_symbol
_atom_type_description
_atom_type_scat_dispersion_real
_atom_type_scat_dispersion_imag
_atom_type_scat_source
C C 0.0181 0.0091 'International Tables Vol C Tables 4.2.6.8 and 6.1.1.4'
H H 0 0 'International Tables Vol C Tables 4.2.6.8 and 6.1.1.4'
N N 0.0311 0.018 'International Tables Vol C Tables 4.2.6.8 and 6.1.1.4'
O O 0.0492 0.0322 'International Tables Vol C Tables 4.2.6.8 and 6.1.1.4'
Al Al 0.213 0.2455 'International Tables Vol C Tables 4.2.6.8 and 6.1.1.4'
Si Si 0.2541 0.3302 'International Tables Vol C Tables 4.2.6.8 and 6.1.1.4'
K K 0.3868 1.0657 'International Tables Vol C Tables 4.2.6.8 and 6.1.1.4'

loop_
_exptl_crystal_face_index_h
_exptl_crystal_face_index_k
_exptl_crystal_face_index_l
_exptl_crystal_face_perp_dist
-4 0 -19 0.1323
-5 -7 -6 0.101
-4 -8 -1 0.1028
-7 2 18 0.0452
8 -3 -15 0.0563
-9 4 5 0.0895
-8 4 -10 0.1381
6 -2 -19 0.0945
1 2 21 0.1112
-2 7 14 0.107
-5 7 -4 0.1586
2 7 -11 0.1623
5 7 5 0.1263
5 2 17 0.1212
-4 -4 19 0.1375
10 3 -5 0.0802
8 4 -12 0.0997
7 -3 13 0.1453
10 -2 -9 0.0685
4 -7 -12 0.0881
-10 1 4 0.0577
-1 -2 22 0.1233
-10 1 10 0.0361
-3 1 -21 0.1375

loop_
_geom_angle_atom_site_label_1
_geom_angle_atom_site_label_2
_geom_angle_atom_site_label_3
_geom_angle
_geom_angle_site_symmetry_1
_geom_angle_site_symmetry_3
_geom_angle_publ_flag
O2A K1 O3A 62.81(4) . . ?
O2A K1 C2A 26.97(4) . . ?
O3A K1 C2A 48.97(4) . . ?
O2A K1 C3A 48.88(4) . . ?
O3A K1 C3A 27.06(4) . . ?
C2A K1 C3A 25.94(5) . . ?
O2A K1 C31 160.24(5) . . ?
O3A K1 C31 98.09(5) . . ?
C2A K1 C31 141.30(5) . . ?
C3A K1 C31 115.84(5) . . ?
O2A K1 C30 134.96(5) . . ?
O3A K1 C30 73.01(5) . . ?
C2A K1 C30 119.31(5) . . ?
C3A K1 C30 93.41(5) . . ?
C31 K1 C30 25.34(5) . . ?
O2A K1 C32 160.53(5) . . ?
O3A K1 C32 107.83(5) . . ?
C2A K1 C32 133.88(5) . . ?
C3A K1 C32 114.77(5) . . ?
C31 K1 C32 25.16(6) . . ?
C30 K1 C32 44.14(5) . . ?
O2A K1 C5 100.23(5) . . ?
O3A K1 C5 161.37(5) . . ?
C2A K1 C5 118.76(5) . . ?
C3A K1 C5 144.39(5) . . ?
C31 K1 C5 97.87(6) . . ?
C30 K1 C5 121.81(5) . . ?
C32 K1 C5 90.65(6) . . ?
O2A K1 C6 75.52(5) . . ?
O3A K1 C6 137.78(5) . . ?
C2A K1 C6 95.06(5) . . ?
C3A K1 C6 120.99(5) . . ?
C31 K1 C6 122.50(5) . . ?
C30 K1 C6 145.46(5) . . ?
C32 K1 C6 113.95(6) . . ?
C5 K1 C6 24.75(5) . . ?
O2A K1 C4 114.60(5) . . ?
O3A K1 C4 168.53(6) . . ?
C2A K1 C4 123.36(6) . . ?
C3A K1 C4 142.45(6) . . ?
C31 K1 C4 85.13(6) . . ?
C30 K1 C4 110.45(6) . . ?
C32 K1 C4 70.90(6) . . ?
C5 K1 C4 24.28(6) . . ?
C6 K1 C4 43.42(6) . . ?
O2A K1 C3 103.51(5) . . ?
O3A K1 C3 144.42(5) . . ?
C2A K1 C3 103.33(5) . . ?
C3A K1 C3 118.70(5) . . ?
C31 K1 C3 95.17(6) . . ?
C30 K1 C3 117.93(6) . . ?
C32 K1 C3 73.83(6) . . ?
C5 K1 C3 42.54(6) . . ?
C6 K1 C3 50.27(6) . . ?
C4 K1 C3 24.18(6) . . ?
O2A K1 C1 64.21(4) . . ?
O3A K1 C1 124.59(4) . . ?
C2A K1 C1 76.14(5) . . ?
C3A K1 C1 101.09(5) . . ?
C31 K1 C1 135.55(5) . . ?
C30 K1 C1 160.48(5) . . ?
C32 K1 C1 116.88(5) . . ?
C5 K1 C1 43.48(5) . . ?
C6 K1 C1 24.99(5) . . ?
C4 K1 C1 50.57(5) . . ?
C3 K1 C1 43.18(5) . . ?
O1A K2 O4A 87.84(5) . 3_665 ?
O1A K2 O4A 68.58(5) . . ?
O4A K2 O4A 92.49(5) 3_665 . ?
O1A K2 C48 97.72(7) . 3_665 ?
O4A K2 C48 120.92(5) 3_665 3_665 ?
O4A K2 C48 144.07(6) . 3_665 ?
O1A K2 C49 79.65(6) . 3_665 ?
O4A K2 C49 103.31(5) 3_665 3_665 ?
O4A K2 C49 143.89(5) . 3_665 ?
C48 K2 C49 24.74(7) 3_665 3_665 ?
O1A K2 C4A 103.25(5) . 3_665 ?
O4A K2 C4A 20.52(5) 3_665 3_665 ?
O4A K2 C4A 110.57(5) . 3_665 ?
C48 K2 C4A 104.80(5) 3_665 3_665 ?
C49 K2 C4A 92.64(5) 3_665 3_665 ?
O1A K2 C47 121.00(6) . 3_665 ?
O4A K2 C47 110.97(5) 3_665 3_665 ?
O4A K2 C47 154.20(5) . 3_665 ?
C48 K2 C47 24.36(7) 3_665 3_665 ?
C49 K2 C47 42.31(6) 3_665 3_665 ?
C4A K2 C47 91.23(5) 3_665 3_665 ?
O1A K2 C28 142.58(6) . 3_665 ?
O4A K2 C28 101.17(5) 3_665 3_665 ?
O4A K2 C28 74.76(6) . 3_665 ?
C48 K2 C28 107.90(7) 3_665 3_665 ?
C49 K2 C28 131.49(6) 3_665 3_665 ?
C4A K2 C28 96.17(5) 3_665 3_665 ?
C47 K2 C28 89.78(6) 3_665 3_665 ?
O1A K2 K2 72.91(4) . 3_665 ?
O4A K2 K2 46.90(3) 3_665 3_665 ?
O4A K2 K2 45.59(4) . 3_665 ?
C48 K2 K2 163.59(5) 3_665 3_665 ?
C49 K2 K2 139.02(5) 3_665 3_665 ?
C4A K2 K2 65.61(4) 3_665 3_665 ?
C47 K2 K2 156.05(5) 3_665 3_665 ?
C28 K2 K2 86.92(5) 3_665 3_665 ?
O1 Si1 N1 103.80(9) . . ?
O1 Si1 C13 111.33(17) . . ?
N1 Si1 C13 113.51(12) . . ?
O1 Si1 C14 106.02(18) . . ?
N1 Si1 C14 115.79(13) . . ?
C13 Si1 C14 106.2(2) . . ?
O1 Si2 N2 104.97(9) . . ?
O1 Si2 C15 109.01(18) . . ?
N2 Si2 C15 114.53(14) . . ?
O1 Si2 C16 105.77(14) . . ?
N2 Si2 C16 113.93(12) . . ?
C15 Si2 C16 108.15(19) . . ?
O2 Si3 N3 106.94(8) . . ?
O2 Si3 C41 109.00(11) . . ?
N3 Si3 C41 112.57(11) . . ?
O2 Si3 C42 106.14(11) . . ?
N3 Si3 C42 114.06(10) . . ?
C41 Si3 C42 107.86(13) . . ?
O2 Si4 N4 107.04(8) . . ?
O2 Si4 C44 110.05(10) . . ?
N4 Si4 C44 111.80(9) . . ?
O2 Si4 C43 105.78(11) . . ?
N4 Si4 C43 113.00(11) . . ?
C44 Si4 C43 108.97(13) . . ?
O2A Al1 N2 116.43(7) . . ?
O2A Al1 N1 108.93(7) . . ?
N2 Al1 N1 114.52(8) . . ?
O2A Al1 C1A 72.55(7) . . ?
N2 Al1 C1A 121.54(8) . . ?
N1 Al1 C1A 115.37(8) . . ?
O2A Al1 C2A 34.13(6) . . ?
N2 Al1 C2A 126.03(7) . . ?
N1 Al1 C2A 118.27(7) . . ?
C1A Al1 C2A 38.43(6) . . ?
O3A Al2 N4 121.08(7) . . ?
O3A Al2 N3 108.21(7) . . ?
N4 Al2 N3 108.56(7) . . ?
O3A Al2 C4A 71.83(7) . . ?
N4 Al2 C4A 114.69(7) . . ?
N3 Al2 C4A 128.42(8) . . ?
O3A Al2 C3A 34.23(6) . . ?
N4 Al2 C3A 123.68(7) . . ?
N3 Al2 C3A 126.23(7) . . ?
C4A Al2 C3A 37.66(7) . . ?
Si1 O1 Si2 141.50(13) . . ?
Si3 O2 Si4 134.35(9) . . ?
C1 N1 Si1 121.45(13) . . ?
C1 N1 Al1 120.87(12) . . ?
Si1 N1 Al1 117.66(9) . . ?
C17 N2 Si2 116.84(12) . . ?
C17 N2 Al1 125.64(12) . . ?
Si2 N2 Al1 117.39(9) . . ?
C29 N3 Si3 124.22(12) . . ?
C29 N3 Al2 114.76(12) . . ?
Si3 N3 Al2 120.81(9) . . ?
C45 N4 Si4 121.07(12) . . ?
C45 N4 Al2 119.07(12) . . ?
Si4 N4 Al2 119.86(9) . . ?
C2 C1 C6 118.68(18) . . ?
C2 C1 N1 121.72(18) . . ?
C6 C1 N1 119.60(18) . . ?
C2 C1 K1 77.81(11) . . ?
C6 C1 K1 75.79(11) . . ?
N1 C1 K1 116.03(11) . . ?
C3 C2 C1 119.6(2) . . ?
C3 C2 C7 117.6(2) . . ?
C1 C2 C7 122.81(18) . . ?
C3 C2 K1 77.29(13) . . ?
C1 C2 K1 77.54(11) . . ?
C7 C2 K1 115.45(13) . . ?
C4 C3 C2 121.5(2) . . ?
C4 C3 K1 77.70(14) . . ?
C2 C3 K1 78.27(12) . . ?
C4 C3 H3 119.3 . . ?
C2 C3 H3 119.3 . . ?
K1 C3 H3 115.2 . . ?
C5 C4 C3 119.2(2) . . ?
C5 C4 K1 76.61(13) . . ?
C3 C4 K1 78.12(13) . . ?
C5 C4 H4 120.4 . . ?
C3 C4 H4 120.4 . . ?
K1 C4 H4 115.6 . . ?
C4 C5 C6 121.7(2) . . ?
C4 C5 K1 79.11(14) . . ?
C6 C5 K1 77.67(12) . . ?
C4 C5 H5 119.2 . . ?
C6 C5 H5 119.2 . . ?
K1 C5 H5 114.4 . . ?
C5 C6 C1 119.3(2) . . ?
C5 C6 C10 118.07(19) . . ?
C1 C6 C10 122.60(18) . . ?
C5 C6 K1 77.58(13) . . ?
C1 C6 K1 79.23(11) . . ?
C10 C6 K1 111.39(13) . . ?
C2 C7 C9 110.76(19) . . ?
C2 C7 C8 111.6(2) . . ?
C9 C7 C8 109.5(2) . . ?
C2 C7 H7 108.3 . . ?
C9 C7 H7 108.3 . . ?
C8 C7 H7 108.3 . . ?
C7 C8 H8C 109.5 . . ?
C7 C8 H8B 109.5 . . ?
H8C C8 H8B 109.5 . . ?
C7 C8 H8A 109.5 . . ?
H8C C8 H8A 109.5 . . ?
H8B C8 H8A 109.5 . . ?
C7 C9 H9C 109.5 . . ?
C7 C9 H9B 109.5 . . ?
H9C C9 H9B 109.5 . . ?
C7 C9 H9A 109.5 . . ?
H9C C9 H9A 109.5 . . ?
H9B C9 H9A 109.5 . . ?
C6 C10 C12 109.9(2) . . ?
C6 C10 C11 113.1(2) . . ?
C12 C10 C11 109.3(2) . . ?
C6 C10 H10 108.1 . . ?
C12 C10 H10 108.1 . . ?
C11 C10 H10 108.1 . . ?
C10 C11 H11C 109.5 . . ?
C10 C11 H11B 109.5 . . ?
H11C C11 H11B 109.5 . . ?
C10 C11 H11A 109.5 . . ?
H11C C11 H11A 109.5 . . ?
H11B C11 H11A 109.5 . . ?
C10 C12 H12C 109.5 . . ?
C10 C12 H12B 109.5 . . ?
H12C C12 H12B 109.5 . . ?
C10 C12 H12A 109.5 . . ?
H12C C12 H12A 109.5 . . ?
H12B C12 H12A 109.5 . . ?
Si1 C13 H13C 109.5 . . ?
Si1 C13 H13B 109.5 . . ?
H13C C13 H13B 109.5 . . ?
Si1 C13 H13A 109.5 . . ?
H13C C13 H13A 109.5 . . ?
H13B C13 H13A 109.5 . . ?
Si1 C14 H14A 109.5 . . ?
Si1 C14 H14B 109.5 . . ?
H14A C14 H14B 109.5 . . ?
Si1 C14 H14C 109.5 . . ?
H14A C14 H14C 109.5 . . ?
H14B C14 H14C 109.5 . . ?
Si2 C15 H15C 109.5 . . ?
Si2 C15 H15B 109.5 . . ?
H15C C15 H15B 109.5 . . ?
Si2 C15 H15A 109.5 . . ?
H15C C15 H15A 109.5 . . ?
H15B C15 H15A 109.5 . . ?
Si2 C16 H16C 109.5 . . ?
Si2 C16 H16B 109.5 . . ?
H16C C16 H16B 109.5 . . ?
Si2 C16 H16A 109.5 . . ?
H16C C16 H16A 109.5 . . ?
H16B C16 H16A 109.5 . . ?
C22 C17 C18 118.22(18) . . ?
C22 C17 N2 121.25(17) . . ?
C18 C17 N2 120.52(18) . . ?
C19 C18 C17 119.4(2) . . ?
C19 C18 C23 117.6(2) . . ?
C17 C18 C23 122.9(2) . . ?
C20 C19 C18 122.4(2) . . ?
C20 C19 H19 118.8 . . ?
C18 C19 H19 118.8 . . ?
C19 C20 C21 118.3(2) . . ?
C19 C20 H20 120.9 . . ?
C21 C20 H20 120.9 . . ?
C20 C21 C22 121.8(2) . . ?
C20 C21 H21 119.1 . . ?
C22 C21 H21 119.1 . . ?
C21 C22 C17 119.67(19) . . ?
C21 C22 C26 117.10(19) . . ?
C17 C22 C26 123.07(18) . . ?
C18 C23 C24 113.1(2) . . ?
C18 C23 C25 108.7(2) . . ?
C24 C23 C25 110.0(2) . . ?
C18 C23 H23 108.3 . . ?
C24 C23 H23 108.3 . . ?
C25 C23 H23 108.3 . . ?
C23 C24 H24C 109.5 . . ?
C23 C24 H24B 109.5 . . ?
H24C C24 H24B 109.5 . . ?
C23 C24 H24A 109.5 . . ?
H24C C24 H24A 109.5 . . ?
H24B C24 H24A 109.5 . . ?
C23 C25 H25C 109.5 . . ?
C23 C25 H25B 109.5 . . ?
H25C C25 H25B 109.5 . . ?
C23 C25 H25A 109.5 . . ?
H25C C25 H25A 109.5 . . ?
H25B C25 H25A 109.5 . . ?
C22 C26 C27 113.00(19) . . ?
C22 C26 C28 109.03(19) . . ?
C27 C26 C28 109.6(2) . . ?
C22 C26 H26 108.4 . . ?
C27 C26 H26 108.4 . . ?
C28 C26 H26 108.4 . . ?
C26 C27 H27C 109.5 . . ?
C26 C27 H27B 109.5 . . ?
H27C C27 H27B 109.5 . . ?
C26 C27 H27A 109.5 . . ?
H27C C27 H27A 109.5 . . ?
H27B C27 H27A 109.5 . . ?
C26 C28 H28C 109.5 . . ?
C26 C28 H28B 109.5 . . ?
H28C C28 H28B 109.5 . . ?
C26 C28 H28A 109.5 . . ?
H28C C28 H28A 109.5 . . ?
H28B C28 H28A 109.5 . . ?
C34 C29 C30 118.93(18) . . ?
C34 C29 N3 120.11(17) . . ?
C30 C29 N3 120.90(17) . . ?
C34 C29 K1 85.01(11) . . ?
C30 C29 K1 66.32(10) . . ?
N3 C29 K1 116.51(11) . . ?
C31 C30 C29 119.29(18) . . ?
C31 C30 C35 118.72(18) . . ?
C29 C30 C35 121.98(18) . . ?
C31 C30 K1 72.02(11) . . ?
C29 C30 K1 89.89(11) . . ?
C35 C30 K1 107.12(12) . . ?
C32 C31 C30 121.89(19) . . ?
C32 C31 K1 83.31(12) . . ?
C30 C31 K1 82.64(11) . . ?
C32 C31 H31 119.1 . . ?
C30 C31 H31 119.1 . . ?
K1 C31 H31 104.6 . . ?
C33 C32 C31 118.94(19) . . ?
C33 C32 K1 89.61(12) . . ?
C31 C32 K1 71.53(12) . . ?
C33 C32 H32 120.5 . . ?
C31 C32 H32 120.5 . . ?
K1 C32 H32 108.6 . . ?
C32 C33 C34 121.49(19) . . ?
C32 C33 K1 67.20(12) . . ?
C34 C33 K1 85.51(12) . . ?
C32 C33 H33 119.3 . . ?
C34 C33 H33 119.3 . . ?
K1 C33 H33 118.5 . . ?
C33 C34 C29 119.38(18) . . ?
C33 C34 C38 118.80(18) . . ?
C29 C34 C38 121.62(18) . . ?
C30 C35 C36 111.28(18) . . ?
C30 C35 C37 111.61(19) . . ?
C36 C35 C37 110.1(2) . . ?
C30 C35 H35 107.9 . . ?
C36 C35 H35 107.9 . . ?
C37 C35 H35 107.9 . . ?
C35 C36 H36C 109.5 . . ?
C35 C36 H36B 109.5 . . ?
H36C C36 H36B 109.5 . . ?
C35 C36 H36A 109.5 . . ?
H36C C36 H36A 109.5 . . ?
H36B C36 H36A 109.5 . . ?
C35 C37 H37C 109.5 . . ?
C35 C37 H37B 109.5 . . ?
H37C C37 H37B 109.5 . . ?
C35 C37 H37A 109.5 . . ?
H37C C37 H37A 109.5 . . ?
H37B C37 H37A 109.5 . . ?
C34 C38 C39 113.9(2) . . ?
C34 C38 C40 108.53(18) . . ?
C39 C38 C40 110.9(2) . . ?
C34 C38 H38 107.8 . . ?
C39 C38 H38 107.8 . . ?
C40 C38 H38 107.8 . . ?
C38 C39 H39C 109.5 . . ?
C38 C39 H39B 109.5 . . ?
H39C C39 H39B 109.5 . . ?
C38 C39 H39A 109.5 . . ?
H39C C39 H39A 109.5 . . ?
H39B C39 H39A 109.5 . . ?
C38 C40 H40C 109.5 . . ?
C38 C40 H40B 109.5 . . ?
H40C C40 H40B 109.5 . . ?
C38 C40 H40A 109.5 . . ?
H40C C40 H40A 109.5 . . ?
H40B C40 H40A 109.5 . . ?
Si3 C41 H41C 109.5 . . ?
Si3 C41 H41B 109.5 . . ?
H41C C41 H41B 109.5 . . ?
Si3 C41 H41A 109.5 . . ?
H41C C41 H41A 109.5 . . ?
H41B C41 H41A 109.5 . . ?
Si3 C42 H42C 109.5 . . ?
Si3 C42 H42B 109.5 . . ?
H42C C42 H42B 109.5 . . ?
Si3 C42 H42A 109.5 . . ?
H42C C42 H42A 109.5 . . ?
H42B C42 H42A 109.5 . . ?
Si4 C43 H43C 109.5 . . ?
Si4 C43 H43B 109.5 . . ?
H43C C43 H43B 109.5 . . ?
Si4 C43 H43A 109.5 . . ?
H43C C43 H43A 109.5 . . ?
H43B C43 H43A 109.5 . . ?
Si4 C44 H44C 109.5 . . ?
Si4 C44 H44B 109.5 . . ?
H44C C44 H44B 109.5 . . ?
Si4 C44 H44A 109.5 . . ?
H44C C44 H44A 109.5 . . ?
H44B C44 H44A 109.5 . . ?
C46 C45 C50 119.06(17) . . ?
C46 C45 N4 120.82(17) . . ?
C50 C45 N4 120.12(17) . . ?
C47 C46 C45 119.4(2) . . ?
C47 C46 C51 118.95(19) . . ?
C45 C46 C51 121.55(18) . . ?
C48 C47 C46 121.5(2) . . ?
C48 C47 K2 70.76(14) . 3_665 ?
C46 C47 K2 90.31(13) . 3_665 ?
C48 C47 H47 119.3 . . ?
C46 C47 H47 119.3 . . ?
K2 C47 H47 109.4 3_665 . ?
C49 C48 C47 119.3(2) . . ?
C49 C48 K2 81.59(15) . 3_665 ?
C47 C48 K2 84.88(15) . 3_665 ?
C49 C48 H48 120.4 . . ?
C47 C48 H48 120.4 . . ?
K2 C48 H48 103.5 3_665 . ?
C48 C49 C50 121.5(2) . . ?
C48 C49 K2 73.67(15) . 3_665 ?
C50 C49 K2 90.94(14) . 3_665 ?
C48 C49 H49 119.2 . . ?
C50 C49 H49 119.2 . . ?
K2 C49 H49 105.7 3_665 . ?
C49 C50 C45 119.2(2) . . ?
C49 C50 C54 119.8(2) . . ?
C45 C50 C54 121.01(18) . . ?
C46 C51 C52 112.1(2) . . ?
C46 C51 C53 109.9(2) . . ?
C52 C51 C53 111.9(3) . . ?
C46 C51 H51 107.6 . . ?
C52 C51 H51 107.6 . . ?
C53 C51 H51 107.6 . . ?
C51 C52 H52C 109.5 . . ?
C51 C52 H52B 109.5 . . ?
H52C C52 H52B 109.5 . . ?
C51 C52 H52A 109.5 . . ?
H52C C52 H52A 109.5 . . ?
H52B C52 H52A 109.5 . . ?
C51 C53 H53C 109.5 . . ?
C51 C53 H53B 109.5 . . ?
H53C C53 H53B 109.5 . . ?
C51 C53 H53A 109.5 . . ?
H53C C53 H53A 109.5 . . ?
H53B C53 H53A 109.5 . . ?
C50 C54 C55 110.83(18) . . ?
C50 C54 C56 113.6(2) . . ?
C55 C54 C56 110.6(2) . . ?
C50 C54 H54 107.1 . . ?
C55 C54 H54 107.1 . . ?
C56 C54 H54 107.1 . . ?
C54 C55 H55C 109.5 . . ?
C54 C55 H55B 109.5 . . ?
H55C C55 H55B 109.5 . . ?
C54 C55 H55A 109.5 . . ?
H55C C55 H55A 109.5 . . ?
H55B C55 H55A 109.5 . . ?
C54 C56 H56C 109.5 . . ?
C54 C56 H56B 109.5 . . ?
H56C C56 H56B 109.5 . . ?
C54 C56 H56A 109.5 . . ?
H56C C56 H56A 109.5 . . ?
H56B C56 H56A 109.5 . . ?
C1A O1A K2 156.01(13) . . ?
C2A O2A Al1 97.73(10) . . ?
C2A O2A K1 90.86(9) . . ?
Al1 O2A K1 128.44(7) . . ?
C3A O3A Al2 97.93(11) . . ?
C3A O3A K1 90.58(10) . . ?
Al2 O3A K1 133.16(7) . . ?
C4A O4A K2 110.36(13) . 3_665 ?
C4A O4A K2 147.79(13) . . ?
K2 O4A K2 87.51(5) 3_665 . ?
O1A C1A C2A 125.11(17) . . ?
O1A C1A Al1 149.67(15) . . ?
C2A C1A Al1 84.88(11) . . ?
C3A C2A O2A 121.43(16) . . ?
C3A C2A C1A 133.75(17) . . ?
O2A C2A C1A 104.81(15) . . ?
C3A C2A Al1 169.54(14) . . ?
O2A C2A Al1 48.14(8) . . ?
C1A C2A Al1 56.69(9) . . ?
C3A C2A K1 77.14(10) . . ?
O2A C2A K1 62.17(8) . . ?
C1A C2A K1 129.71(12) . . ?
Al1 C2A K1 95.92(6) . . ?
C2A C3A O3A 121.40(16) . . ?
C2A C3A C4A 133.32(17) . . ?
O3A C3A C4A 105.26(15) . . ?
C2A C3A Al2 168.36(14) . . ?
O3A C3A Al2 47.83(8) . . ?
C4A C3A Al2 57.55(9) . . ?
C2A C3A K1 76.92(11) . . ?
O3A C3A K1 62.36(9) . . ?
C4A C3A K1 131.91(12) . . ?
Al2 C3A K1 98.22(6) . . ?
O4A C4A C3A 126.09(17) . . ?
O4A C4A Al2 149.00(15) . . ?
C3A C4A Al2 84.78(11) . . ?
O4A C4A K2 49.12(11) . 3_665 ?
C3A C4A K2 111.19(11) . 3_665 ?
Al2 C4A K2 122.44(7) . 3_665 ?
C2S C1S H1S1 109.5 . . ?
C2S C1S H1S2 109.5 . . ?
H1S1 C1S H1S2 109.5 . . ?
C2S C1S H1S3 109.5 . . ?
H1S1 C1S H1S3 109.5 . . ?
H1S2 C1S H1S3 109.5 . . ?
C1S C2S C3S 103.8(6) . . ?
C1S C2S C3T 131.3(7) . . ?
C1S C2S H2S1 111 . . ?
C3S C2S H2S1 111 . . ?
C1S C2S H2S2 111 . . ?
C3S C2S H2S2 111 . . ?
H2S1 C2S H2S2 109 . . ?
C2S C3S C4S 105.9(6) . . ?
C2S C3S H3S1 110.6 . . ?
C4S C3S H3S1 110.6 . . ?
C2S C3S H3S2 110.6 . . ?
C4S C3S H3S2 110.6 . . ?
H3S1 C3S H3S2 108.7 . . ?
C4S C5S C6S 118.0(8) . . ?
C4S C5S H5S1 107.8 . . ?
C6S C5S H5S1 107.8 . . ?
C4S C5S H5S2 107.8 . . ?
C6S C5S H5S2 107.8 . . ?
H5S1 C5S H5S2 107.2 . . ?
C4S C3T C2S 147.2(11) . . ?
C4S C3T H3T1 100 . . ?
C2S C3T H3T1 100 . . ?
C4S C3T H3T2 100 . . ?
C2S C3T H3T2 100 . . ?
H3T1 C3T H3T2 104.2 . . ?
C6S C5T C4S 134.7(19) . . ?
C6S C5T H5T1 103.5 . . ?
C4S C5T H5T1 103.5 . . ?
C6S C5T H5T2 103.5 . . ?
C4S C5T H5T2 103.5 . . ?
H5T1 C5T H5T2 105.3 . . ?
C3T C4S C5T 178.7(13) . . ?
C5S C4S C3S 114.5(6) . . ?
C5S C4S H4S1 108.6 . . ?
C3S C4S H4S1 108.6 . . ?
C5S C4S H4S2 108.6 . . ?
C3S C4S H4S2 108.6 . . ?
H4S1 C4S H4S2 107.6 . . ?
C5S C6S H6S1 109.5 . . ?
C5S C6S H6S2 109.5 . . ?
H6S1 C6S H6S2 109.5 . . ?
C5S C6S H6S3 109.5 . . ?
H6S1 C6S H6S3 109.5 . . ?
H6S2 C6S H6S3 109.5 . . ?

loop_
_geom_bond_atom_site_label_1
_geom_bond_atom_site_label_2
_geom_bond_distance
_geom_bond_site_symmetry_2
_geom_bond_publ_flag
K1 O2A 2.6817(13) . ?
K1 O3A 2.6885(14) . ?
K1 C2A 3.0321(18) . ?
K1 C3A 3.0348(18) . ?
K1 C31 3.090(2) . ?
K1 C30 3.2216(19) . ?
K1 C32 3.235(2) . ?
K1 C5 3.261(2) . ?
K1 C6 3.262(2) . ?
K1 C4 3.292(2) . ?
K1 C3 3.297(2) . ?
K1 C1 3.3062(19) . ?
K2 O1A 2.5535(16) . ?
K2 O4A 2.6681(18) 3_665 ?
K2 O4A 2.7270(15) . ?
K2 C48 3.164(3) 3_665 ?
K2 C49 3.262(3) 3_665 ?
K2 C4A 3.3082(19) 3_665 ?
K2 C47 3.338(2) 3_665 ?
K2 C28 3.363(3) 3_665 ?
K2 K2 3.7312(11) 3_665 ?
Si1 O1 1.6101(19) . ?
Si1 N1 1.7220(16) . ?
Si1 C13 1.852(3) . ?
Si1 C14 1.859(3) . ?
Si2 O1 1.642(2) . ?
Si2 N2 1.7231(16) . ?
Si2 C15 1.837(4) . ?
Si2 C16 1.856(3) . ?
Si3 O2 1.6365(16) . ?
Si3 N3 1.7287(16) . ?
Si3 C41 1.859(2) . ?
Si3 C42 1.868(3) . ?
Si4 O2 1.6433(15) . ?
Si4 N4 1.7256(15) . ?
Si4 C44 1.854(2) . ?
Si4 C43 1.864(3) . ?
Al1 O2A 1.8255(13) . ?
Al1 N2 1.8329(16) . ?
Al1 N1 1.8503(17) . ?
Al1 C1A 2.038(2) . ?
Al1 C2A 2.4288(19) . ?
Al2 O3A 1.8192(14) . ?
Al2 N4 1.8255(16) . ?
Al2 N3 1.8430(16) . ?
Al2 C4A 2.0599(19) . ?
Al2 C3A 2.4309(19) . ?
N1 C1 1.433(2) . ?
N2 C17 1.439(2) . ?
N3 C29 1.429(2) . ?
N4 C45 1.431(2) . ?
C1 C2 1.412(3) . ?
C1 C6 1.422(3) . ?
C2 C3 1.399(3) . ?
C2 C7 1.526(3) . ?
C3 C4 1.380(3) . ?
C3 H3 0.95 . ?
C4 C5 1.379(4) . ?
C4 H4 0.95 . ?
C5 C6 1.398(3) . ?
C5 H5 0.95 . ?
C6 C10 1.514(3) . ?
C7 C9 1.531(4) . ?
C7 C8 1.538(3) . ?
C7 H7 1 . ?
C8 H8C 0.98 . ?
C8 H8B 0.98 . ?
C8 H8A 0.98 . ?
C9 H9C 0.98 . ?
C9 H9B 0.98 . ?
C9 H9A 0.98 . ?
C10 C12 1.525(4) . ?
C10 C11 1.534(3) . ?
C10 H10 1 . ?
C11 H11C 0.98 . ?
C11 H11B 0.98 . ?
C11 H11A 0.98 . ?
C12 H12C 0.98 . ?
C12 H12B 0.98 . ?
C12 H12A 0.98 . ?
C13 H13C 0.98 . ?
C13 H13B 0.98 . ?
C13 H13A 0.98 . ?
C14 H14A 0.98 . ?
C14 H14B 0.98 . ?
C14 H14C 0.98 . ?
C15 H15C 0.98 . ?
C15 H15B 0.98 . ?
C15 H15A 0.98 . ?
C16 H16C 0.98 . ?
C16 H16B 0.98 . ?
C16 H16A 0.98 . ?
C17 C22 1.415(3) . ?
C17 C18 1.418(3) . ?
C18 C19 1.390(3) . ?
C18 C23 1.519(3) . ?
C19 C20 1.375(4) . ?
C19 H19 0.95 . ?
C20 C21 1.386(3) . ?
C20 H20 0.95 . ?
C21 C22 1.393(3) . ?
C21 H21 0.95 . ?
C22 C26 1.520(3) . ?
C23 C24 1.528(4) . ?
C23 C25 1.540(4) . ?
C23 H23 1 . ?
C24 H24C 0.98 . ?
C24 H24B 0.98 . ?
C24 H24A 0.98 . ?
C25 H25C 0.98 . ?
C25 H25B 0.98 . ?
C25 H25A 0.98 . ?
C26 C27 1.536(3) . ?
C26 C28 1.539(3) . ?
C26 H26 1 . ?
C27 H27C 0.98 . ?
C27 H27B 0.98 . ?
C27 H27A 0.98 . ?
C28 H28C 0.98 . ?
C28 H28B 0.98 . ?
C28 H28A 0.98 . ?
C29 C34 1.414(3) . ?
C29 C30 1.419(3) . ?
C30 C31 1.390(3) . ?
C30 C35 1.522(3) . ?
C31 C32 1.385(3) . ?
C31 H31 0.95 . ?
C32 C33 1.382(3) . ?
C32 H32 0.95 . ?
C33 C34 1.401(3) . ?
C33 H33 0.95 . ?
C34 C38 1.518(3) . ?
C35 C36 1.535(3) . ?
C35 C37 1.537(3) . ?
C35 H35 1 . ?
C36 H36C 0.98 . ?
C36 H36B 0.98 . ?
C36 H36A 0.98 . ?
C37 H37C 0.98 . ?
C37 H37B 0.98 . ?
C37 H37A 0.98 . ?
C38 C39 1.518(3) . ?
C38 C40 1.534(4) . ?
C38 H38 1 . ?
C39 H39C 0.98 . ?
C39 H39B 0.98 . ?
C39 H39A 0.98 . ?
C40 H40C 0.98 . ?
C40 H40B 0.98 . ?
C40 H40A 0.98 . ?
C41 H41C 0.98 . ?
C41 H41B 0.98 . ?
C41 H41A 0.98 . ?
C42 H42C 0.98 . ?
C42 H42B 0.98 . ?
C42 H42A 0.98 . ?
C43 H43C 0.98 . ?
C43 H43B 0.98 . ?
C43 H43A 0.98 . ?
C44 H44C 0.98 . ?
C44 H44B 0.98 . ?
C44 H44A 0.98 . ?
C45 C46 1.410(3) . ?
C45 C50 1.419(3) . ?
C46 C47 1.394(3) . ?
C46 C51 1.515(3) . ?
C47 C48 1.382(4) . ?
C47 K2 3.338(2) 3_665 ?
C47 H47 0.95 . ?
C48 C49 1.380(4) . ?
C48 K2 3.164(3) 3_665 ?
C48 H48 0.95 . ?
C49 C50 1.393(3) . ?
C49 K2 3.262(3) 3_665 ?
C49 H49 0.95 . ?
C50 C54 1.516(3) . ?
C51 C52 1.519(4) . ?
C51 C53 1.524(4) . ?
C51 H51 1 . ?
C52 H52C 0.98 . ?
C52 H52B 0.98 . ?
C52 H52A 0.98 . ?
C53 H53C 0.98 . ?
C53 H53B 0.98 . ?
C53 H53A 0.98 . ?
C54 C55 1.522(3) . ?
C54 C56 1.525(3) . ?
C54 H54 1 . ?
C55 H55C 0.98 . ?
C55 H55B 0.98 . ?
C55 H55A 0.98 . ?
C56 H56C 0.98 . ?
C56 H56B 0.98 . ?
C56 H56A 0.98 . ?
O1A C1A 1.223(2) . ?
O2A C2A 1.375(2) . ?
O3A C3A 1.381(2) . ?
O4A C4A 1.237(2) . ?
O4A K2 2.6679(18) 3_665 ?
C1A C2A 1.516(2) . ?
C2A C3A 1.362(3) . ?
C3A C4A 1.492(3) . ?
C4A K2 3.3082(19) 3_665 ?
C1S C2S 1.394(8) . ?
C1S H1S1 0.98 . ?
C1S H1S2 0.98 . ?
C1S H1S3 0.98 . ?
C2S C3S 1.410(8) . ?
C2S C3T 1.571(11) . ?
C2S H2S1 0.99 . ?
C2S H2S2 0.99 . ?
C3S C4S 1.582(10) . ?
C3S H3S1 0.99 . ?
C3S H3S2 0.99 . ?
C5S C4S 1.431(9) . ?
C5S C6S 1.558(13) . ?
C5S H5S1 0.99 . ?
C5S H5S2 0.99 . ?
C3T C4S 0.913(11) . ?
C3T H3T1 0.99 . ?
C3T H3T2 0.99 . ?
C5T C6S 1.19(2) . ?
C5T C4S 1.58(2) . ?
C5T H5T1 0.99 . ?
C5T H5T2 0.99 . ?
C4S H4S1 0.99 . ?
C4S H4S2 0.99 . ?
C6S H6S1 0.98 . ?
C6S H6S2 0.98 . ?
C6S H6S3 0.98 . ?
